data_2227288
loop_
_publ_author_name
'Li, HuaFeng'
'Shi, FeiFei'
'Rong, Rong'

_publ_section_title
;
 \m-Actetato-1:2\k^2^<i>O</i>:<i>O</i>'-tribromido-2\k^3^<i>Br</i>-(5,5,7,12,12,14-hexamethyl-1,4,8,11-tetraazacyclotetradeca-1,7-diene-1\k^4^<i>N</i>)dizinc(II)
;
_journal_coeditor_code BX2283
_journal_issue 10
_journal_name_full 'Acta Crystallographica Section E'
_journal_page_first m1338
_journal_paper_doi 10.1107/S1600536810033702
_journal_volume 66
_journal_year 2010
_chemical_formula_iupac '[Zn2 Br3 (C2 H3 O2) (C16 H32 N4)]'
_chemical_formula_moiety 'C18 H35 Br3 N4 O2 Zn2'
_chemical_formula_sum 'C18 H35 Br3 N4 O2 Zn2'
_chemical_formula_weight 709.97
_chemical_name_systematic
;
\m-Actetato-1:2\k^2^<i>O</i>:<i>O</i>'-tribromido-2\k^3^<i>Br</i>-
(5,5,7,12,12,14-hexamethyl-1,4,8,11-tetraazacyclotetradeca-1,7-diene-
1\k^4^<i>N</i>)dizinc(II)
;
_space_group_IT_number 14
_symmetry_cell_setting monoclinic
_symmetry_space_group_name_Hall '-P 2yn'
_symmetry_space_group_name_H-M 'P 1 21/n 1'
_atom_sites_solution_hydrogens geom
_atom_sites_solution_primary direct
_atom_sites_solution_secondary difmap
_audit_creation_method SHELXL-97
_cell_angle_alpha 90.00
_cell_angle_beta 92.2800(10)
_cell_angle_gamma 90.00
_cell_formula_units_Z 4
_cell_length_a 10.2964(8)
_cell_length_b 13.6985(13)
_cell_length_c 18.5235(18)
_cell_measurement_reflns_used 3476
_cell_measurement_temperature 298(2)
_cell_measurement_theta_max 27.4758
_cell_measurement_theta_min 2.3173
_cell_volume 2610.6(4)
_computing_cell_refinement 'CrystalClear (Rigaku, 2005)'
_computing_data_collection 'CrystalClear (Rigaku, 2005)'
_computing_data_reduction 'CrystalClear (Rigaku, 2005)'
_computing_molecular_graphics 'SHELXTL (Sheldrick, 2008)'
_computing_publication_material 'SHELXTL (Sheldrick, 2008)'
_computing_structure_refinement 'SHELXL97 (Sheldrick, 2008)'
_computing_structure_solution 'SHELXS97 (Sheldrick, 2008)'
_diffrn_ambient_temperature 298(2)
_diffrn_detector_area_resol_mean 13.6612
_diffrn_measured_fraction_theta_full 0.998
_diffrn_measured_fraction_theta_max 0.998
_diffrn_measurement_device_type 'Rigaku SCXmini'
_diffrn_measurement_method 'thin-slice \w'
_diffrn_radiation_monochromator graphite
_diffrn_radiation_source 'fine-focus sealed tube'
_diffrn_radiation_type MoK\a
_diffrn_radiation_wavelength 0.71073
_diffrn_reflns_av_R_equivalents 0.0376
_diffrn_reflns_av_sigmaI/netI 0.0627
_diffrn_reflns_limit_h_max 9
_diffrn_reflns_limit_h_min -12
_diffrn_reflns_limit_k_max 14
_diffrn_reflns_limit_k_min -16
_diffrn_reflns_limit_l_max 17
_diffrn_reflns_limit_l_min -22
_diffrn_reflns_number 13032
_diffrn_reflns_theta_full 25.02
_diffrn_reflns_theta_max 25.02
_diffrn_reflns_theta_min 1.85
_diffrn_standards_number 0
_exptl_absorpt_coefficient_mu 6.449
_exptl_absorpt_correction_T_max 0.4281
_exptl_absorpt_correction_T_min 0.2400
_exptl_absorpt_correction_type multi-scan
_exptl_absorpt_process_details '(CrystalClear; Rigaku, 2005)'
_exptl_crystal_colour purple
_exptl_crystal_density_diffrn 1.806
_exptl_crystal_density_method 'not measured'
_exptl_crystal_description Prism
_exptl_crystal_F_000 1408
_exptl_crystal_size_max 0.43
_exptl_crystal_size_mid 0.42
_exptl_crystal_size_min 0.22
_refine_diff_density_max 0.568
_refine_diff_density_min -0.550
_refine_ls_extinction_method none
_refine_ls_goodness_of_fit_ref 0.878
_refine_ls_hydrogen_treatment constr
_refine_ls_matrix_type full
_refine_ls_number_parameters 269
_refine_ls_number_reflns 4608
_refine_ls_number_restraints 0
_refine_ls_restrained_S_all 0.878
_refine_ls_R_factor_all 0.0683
_refine_ls_R_factor_gt 0.0324
_refine_ls_shift/su_max 0.001
_refine_ls_shift/su_mean 0.000
_refine_ls_structure_factor_coef Fsqd
_refine_ls_weighting_details 'calc w=1/[\s^2^(Fo^2^)+(0.0294P)^2^+0.0000P] where P=(Fo^2^+2Fc^2^)/3'
_refine_ls_weighting_scheme calc
_refine_ls_wR_factor_gt 0.0610
_refine_ls_wR_factor_ref 0.0667
_reflns_number_gt 2923
_reflns_number_total 4608
_reflns_threshold_expression I>2sigma(I)
_cod_data_source_file bx2283.cif
_cod_data_source_block I
_cod_original_sg_symbol_Hall '-P 2yn '
_cod_original_sg_symbol_H-M 'P 21/n'
_cod_database_code 2227288
_cod_database_fobs_code 2227288

loop_
_symmetry_equiv_pos_as_xyz
'x, y, z'
'-x+1/2, y+1/2, -z+1/2'
'-x, -y, -z'
'x-1/2, -y-1/2, z-1/2'

loop_
_atom_site_type_symbol
_atom_site_label
_atom_site_fract_x
_atom_site_fract_y
_atom_site_fract_z
_atom_site_U_iso_or_equiv
_atom_site_adp_type
_atom_site_calc_flag
_atom_site_refinement_flags
_atom_site_occupancy
_atom_site_disorder_assembly
_atom_site_disorder_group
Zn Zn1 0.41999(5) 0.72812(3) 0.14536(3) 0.03733(14) Uani d . 1 . .
Zn Zn2 0.62870(5) 0.70274(3) -0.07545(3) 0.04247(15) Uani d . 1 . .
Br Br1 0.76873(5) 0.82052(4) -0.01332(3) 0.05506(16) Uani d . 1 . .
Br Br2 0.72235(6) 0.62875(4) -0.18003(3) 0.06807(19) Uani d . 1 . .
Br Br3 0.43184(6) 0.78165(4) -0.11309(3) 0.07402(19) Uani d . 1 . .
N N1 0.5700(3) 0.8386(2) 0.14436(19) 0.0423(9) Uani d . 1 . .
H H1 0.6128 0.8291 0.1029 0.051 Uiso calc R 1 . .
N N2 0.4572(4) 0.6965(3) 0.25310(19) 0.0469(10) Uani d . 1 . .
N N3 0.2615(3) 0.6280(2) 0.15567(17) 0.0368(9) Uani d . 1 . .
H H3 0.2904 0.5687 0.1411 0.044 Uiso calc R 1 . .
N N4 0.3048(4) 0.8384(2) 0.10354(19) 0.0432(10) Uani d . 1 . .
O O1 0.5078(3) 0.6609(2) 0.06459(16) 0.0492(8) Uani d . 1 . .
O O2 0.6337(3) 0.58620(19) -0.01065(15) 0.0505(9) Uani d . 1 . .
C C1 0.6712(5) 0.8346(4) 0.2045(3) 0.0527(13) Uani d . 1 . .
C C2 0.6081(5) 0.8285(4) 0.2784(2) 0.0676(16) Uani d . 1 . .
H H2A 0.6758 0.8394 0.3154 0.081 Uiso calc R 1 . .
H H2B 0.5472 0.8823 0.2811 0.081 Uiso calc R 1 . .
C C3 0.5369(5) 0.7362(4) 0.2978(3) 0.0594(14) Uani d . 1 . .
C C4 0.5646(5) 0.6981(5) 0.3728(3) 0.096(2) Uani d . 1 . .
H H4A 0.4887 0.7057 0.4008 0.144 Uiso calc R 1 . .
H H4B 0.6355 0.7341 0.3951 0.144 Uiso calc R 1 . .
H H4C 0.5873 0.6303 0.3705 0.144 Uiso calc R 1 . .
C C5 0.7534(5) 0.7430(4) 0.1919(3) 0.0635(15) Uani d . 1 . .
H H5A 0.6994 0.6861 0.1941 0.095 Uiso calc R 1 . .
H H5B 0.8218 0.7389 0.2285 0.095 Uiso calc R 1 . .
H H5C 0.7904 0.7468 0.1452 0.095 Uiso calc R 1 . .
C C6 0.7621(5) 0.9236(4) 0.2029(3) 0.0804(18) Uani d . 1 . .
H H6A 0.7923 0.9320 0.1550 0.121 Uiso calc R 1 . .
H H6B 0.8351 0.9134 0.2360 0.121 Uiso calc R 1 . .
H H6C 0.7157 0.9809 0.2168 0.121 Uiso calc R 1 . .
C C7 0.3741(5) 0.6141(3) 0.2740(2) 0.0548(14) Uani d . 1 . .
H H7A 0.3624 0.6157 0.3257 0.066 Uiso calc R 1 . .
H H7B 0.4157 0.5528 0.2624 0.066 Uiso calc R 1 . .
C C8 0.2441(5) 0.6206(3) 0.2345(2) 0.0477(12) Uani d . 1 . .
H H8A 0.1930 0.5631 0.2448 0.057 Uiso calc R 1 . .
H H8B 0.1976 0.6775 0.2510 0.057 Uiso calc R 1 . .
C C9 0.1416(4) 0.6503(3) 0.1099(3) 0.0465(12) Uani d . 1 . .
C C10 0.0989(4) 0.7575(3) 0.1209(3) 0.0515(13) Uani d . 1 . .
H H10A 0.0130 0.7649 0.0981 0.062 Uiso calc R 1 . .
H H10B 0.0899 0.7674 0.1723 0.062 Uiso calc R 1 . .
C C11 0.1824(5) 0.8391(3) 0.0939(2) 0.0453(12) Uani d . 1 . .
C C12 0.1073(5) 0.9219(3) 0.0586(3) 0.0803(19) Uani d . 1 . .
H H12A 0.1603 0.9795 0.0590 0.121 Uiso calc R 1 . .
H H12B 0.0302 0.9342 0.0847 0.121 Uiso calc R 1 . .
H H12C 0.0834 0.9047 0.0096 0.121 Uiso calc R 1 . .
C C13 0.1742(5) 0.6312(3) 0.0316(2) 0.0619(15) Uani d . 1 . .
H H13A 0.2465 0.6711 0.0191 0.093 Uiso calc R 1 . .
H H13B 0.1003 0.6467 0.0005 0.093 Uiso calc R 1 . .
H H13C 0.1963 0.5636 0.0259 0.093 Uiso calc R 1 . .
C C14 0.0265(5) 0.5847(3) 0.1298(3) 0.0669(15) Uani d . 1 . .
H H14A 0.0518 0.5174 0.1268 0.100 Uiso calc R 1 . .
H H14B -0.0460 0.5967 0.0969 0.100 Uiso calc R 1 . .
H H14C 0.0023 0.5991 0.1782 0.100 Uiso calc R 1 . .
C C15 0.3888(5) 0.9187(3) 0.0800(3) 0.0567(14) Uani d . 1 . .
H H15A 0.3389 0.9786 0.0756 0.068 Uiso calc R 1 . .
H H15B 0.4227 0.9036 0.0332 0.068 Uiso calc R 1 . .
C C16 0.4994(5) 0.9317(3) 0.1349(3) 0.0626(15) Uani d . 1 . .
H H16A 0.5581 0.9818 0.1188 0.075 Uiso calc R 1 . .
H H16B 0.4657 0.9522 0.1807 0.075 Uiso calc R 1 . .
C C17 0.5813(5) 0.5924(3) 0.0502(2) 0.0380(11) Uani d . 1 . .
C C18 0.6139(5) 0.5127(3) 0.1038(2) 0.0585(14) Uani d . 1 . .
H H18A 0.5482 0.5100 0.1391 0.088 Uiso calc R 1 . .
H H18B 0.6966 0.5262 0.1274 0.088 Uiso calc R 1 . .
H H18C 0.6177 0.4513 0.0790 0.088 Uiso calc R 1 . .

loop_
_atom_site_aniso_label
_atom_site_aniso_U_11
_atom_site_aniso_U_22
_atom_site_aniso_U_33
_atom_site_aniso_U_12
_atom_site_aniso_U_13
_atom_site_aniso_U_23
Zn1 0.0313(3) 0.0354(3) 0.0452(3) 0.0023(2) 0.0018(2) -0.0006(2)
Zn2 0.0463(4) 0.0369(3) 0.0442(3) -0.0020(3) 0.0017(3) 0.0035(2)
Br1 0.0495(4) 0.0584(3) 0.0572(3) -0.0164(3) 0.0010(2) -0.0022(3)
Br2 0.1039(5) 0.0423(3) 0.0601(3) 0.0021(3) 0.0300(3) 0.0018(3)
Br3 0.0596(4) 0.0683(4) 0.0919(4) 0.0104(3) -0.0254(3) 0.0014(3)
N1 0.032(2) 0.045(2) 0.050(2) -0.0014(18) 0.0042(19) -0.0088(18)
N2 0.043(3) 0.055(3) 0.042(2) 0.000(2) 0.001(2) -0.006(2)
N3 0.038(2) 0.0321(19) 0.040(2) 0.0040(17) 0.0038(18) -0.0003(17)
N4 0.033(3) 0.036(2) 0.060(3) 0.0012(18) 0.004(2) 0.0044(18)
O1 0.043(2) 0.0449(19) 0.060(2) 0.0045(16) 0.0063(16) -0.0063(16)
O2 0.067(3) 0.0379(18) 0.048(2) 0.0049(16) 0.0190(18) 0.0034(15)
C1 0.032(3) 0.067(3) 0.058(3) -0.012(3) 0.001(3) -0.020(3)
C2 0.054(4) 0.093(4) 0.056(3) -0.008(3) -0.001(3) -0.029(3)
C3 0.039(3) 0.092(4) 0.048(3) 0.003(3) 0.009(3) -0.022(3)
C4 0.069(5) 0.181(7) 0.038(3) -0.027(4) -0.007(3) 0.004(4)
C5 0.040(3) 0.094(4) 0.056(3) 0.012(3) -0.005(3) -0.007(3)
C6 0.052(4) 0.099(4) 0.089(4) -0.032(3) 0.000(3) -0.024(4)
C7 0.067(4) 0.055(3) 0.043(3) -0.003(3) 0.002(3) 0.000(2)
C8 0.051(4) 0.045(3) 0.048(3) -0.003(2) 0.016(3) -0.003(2)
C9 0.033(3) 0.036(3) 0.071(4) -0.002(2) 0.000(3) 0.003(2)
C10 0.032(3) 0.044(3) 0.079(4) 0.009(2) 0.002(3) 0.006(2)
C11 0.040(3) 0.036(3) 0.060(3) 0.001(2) -0.001(3) -0.004(2)
C12 0.056(4) 0.043(3) 0.139(5) 0.003(3) -0.042(4) 0.017(3)
C13 0.069(4) 0.055(3) 0.061(4) 0.002(3) -0.016(3) -0.004(3)
C14 0.042(4) 0.052(3) 0.107(4) -0.010(3) -0.001(3) 0.008(3)
C15 0.045(4) 0.037(3) 0.088(4) 0.000(2) 0.002(3) 0.016(3)
C16 0.049(4) 0.039(3) 0.100(4) -0.006(3) 0.009(3) -0.004(3)
C17 0.042(3) 0.033(3) 0.039(3) -0.011(2) 0.000(2) -0.001(2)
C18 0.079(4) 0.046(3) 0.051(3) 0.000(3) 0.004(3) 0.008(2)

loop_
_atom_type_symbol
_atom_type_description
_atom_type_scat_dispersion_real
_atom_type_scat_dispersion_imag
_atom_type_scat_source
C C 0.0033 0.0016 'International Tables Vol C Tables 4.2.6.8 and 6.1.1.4'
H H 0.0000 0.0000 'International Tables Vol C Tables 4.2.6.8 and 6.1.1.4'
O O 0.0106 0.0060 'International Tables Vol C Tables 4.2.6.8 and 6.1.1.4'
N N 0.0061 0.0033 'International Tables Vol C Tables 4.2.6.8 and 6.1.1.4'
Br Br -0.2901 2.4595 'International Tables Vol C Tables 4.2.6.8 and 6.1.1.4'
Zn Zn 0.2839 1.4301 'International Tables Vol C Tables 4.2.6.8 and 6.1.1.4'

loop_
_geom_angle_atom_site_label_1
_geom_angle_atom_site_label_2
_geom_angle_atom_site_label_3
_geom_angle_site_symmetry_1
_geom_angle_site_symmetry_3
_geom_angle
_geom_angle_publ_flag
O1 Zn1 N4 . . 109.13(13) ?
O1 Zn1 N2 . . 123.65(13) ?
N4 Zn1 N2 . . 126.98(14) ?
O1 Zn1 N3 . . 98.04(12) ?
N4 Zn1 N3 . . 94.26(14) ?
N2 Zn1 N3 . . 83.84(14) ?
O1 Zn1 N1 . . 88.39(12) ?
N4 Zn1 N1 . . 83.31(14) ?
N2 Zn1 N1 . . 92.85(14) ?
N3 Zn1 N1 . . 173.56(13) ?
O2 Zn2 Br3 . . 122.76(10) ?
O2 Zn2 Br2 . . 98.32(8) ?
Br3 Zn2 Br2 . . 108.54(3) ?
O2 Zn2 Br1 . . 104.25(9) ?
Br3 Zn2 Br1 . . 108.71(3) ?
Br2 Zn2 Br1 . . 114.23(3) ?
C16 N1 C1 . . 116.5(4) ?
C16 N1 Zn1 . . 104.9(3) ?
C1 N1 Zn1 . . 116.4(3) ?
C16 N1 H1 . . 106.1 ?
C1 N1 H1 . . 106.1 ?
Zn1 N1 H1 . . 106.1 ?
C3 N2 C7 . . 121.6(4) ?
C3 N2 Zn1 . . 129.4(4) ?
C7 N2 Zn1 . . 109.1(3) ?
C8 N3 C9 . . 116.2(4) ?
C8 N3 Zn1 . . 104.7(2) ?
C9 N3 Zn1 . . 115.5(2) ?
C8 N3 H3 . . 106.6 ?
C9 N3 H3 . . 106.6 ?
Zn1 N3 H3 . . 106.6 ?
C11 N4 C15 . . 123.0(4) ?
C11 N4 Zn1 . . 127.9(3) ?
C15 N4 Zn1 . . 108.9(3) ?
C17 O1 Zn1 . . 143.7(3) ?
C17 O2 Zn2 . . 118.5(3) ?
N1 C1 C5 . . 106.7(3) ?
N1 C1 C6 . . 111.3(4) ?
C5 C1 C6 . . 107.8(4) ?
N1 C1 C2 . . 110.9(4) ?
C5 C1 C2 . . 110.2(4) ?
C6 C1 C2 . . 109.8(4) ?
C3 C2 C1 . . 118.8(4) ?
C3 C2 H2A . . 107.6 ?
C1 C2 H2A . . 107.6 ?
C3 C2 H2B . . 107.6 ?
C1 C2 H2B . . 107.6 ?
H2A C2 H2B . . 107.0 ?
N2 C3 C4 . . 123.5(5) ?
N2 C3 C2 . . 120.8(5) ?
C4 C3 C2 . . 115.7(4) ?
C3 C4 H4A . . 109.5 ?
C3 C4 H4B . . 109.5 ?
H4A C4 H4B . . 109.5 ?
C3 C4 H4C . . 109.5 ?
H4A C4 H4C . . 109.5 ?
H4B C4 H4C . . 109.5 ?
C1 C5 H5A . . 109.5 ?
C1 C5 H5B . . 109.5 ?
H5A C5 H5B . . 109.5 ?
C1 C5 H5C . . 109.5 ?
H5A C5 H5C . . 109.5 ?
H5B C5 H5C . . 109.5 ?
C1 C6 H6A . . 109.5 ?
C1 C6 H6B . . 109.5 ?
H6A C6 H6B . . 109.5 ?
C1 C6 H6C . . 109.5 ?
H6A C6 H6C . . 109.5 ?
H6B C6 H6C . . 109.5 ?
N2 C7 C8 . . 109.9(4) ?
N2 C7 H7A . . 109.7 ?
C8 C7 H7A . . 109.7 ?
N2 C7 H7B . . 109.7 ?
C8 C7 H7B . . 109.7 ?
H7A C7 H7B . . 108.2 ?
N3 C8 C7 . . 110.1(4) ?
N3 C8 H8A . . 109.6 ?
C7 C8 H8A . . 109.6 ?
N3 C8 H8B . . 109.6 ?
C7 C8 H8B . . 109.6 ?
H8A C8 H8B . . 108.2 ?
N3 C9 C13 . . 107.2(4) ?
N3 C9 C14 . . 111.6(4) ?
C13 C9 C14 . . 109.1(4) ?
N3 C9 C10 . . 110.5(4) ?
C13 C9 C10 . . 111.3(4) ?
C14 C9 C10 . . 107.2(4) ?
C11 C10 C9 . . 119.4(4) ?
C11 C10 H10A . . 107.5 ?
C9 C10 H10A . . 107.5 ?
C11 C10 H10B . . 107.5 ?
C9 C10 H10B . . 107.5 ?
H10A C10 H10B . . 107.0 ?
N4 C11 C10 . . 121.7(4) ?
N4 C11 C12 . . 123.9(4) ?
C10 C11 C12 . . 114.3(4) ?
C11 C12 H12A . . 109.5 ?
C11 C12 H12B . . 109.5 ?
H12A C12 H12B . . 109.5 ?
C11 C12 H12C . . 109.5 ?
H12A C12 H12C . . 109.5 ?
H12B C12 H12C . . 109.5 ?
C9 C13 H13A . . 109.5 ?
C9 C13 H13B . . 109.5 ?
H13A C13 H13B . . 109.5 ?
C9 C13 H13C . . 109.5 ?
H13A C13 H13C . . 109.5 ?
H13B C13 H13C . . 109.5 ?
C9 C14 H14A . . 109.5 ?
C9 C14 H14B . . 109.5 ?
H14A C14 H14B . . 109.5 ?
C9 C14 H14C . . 109.5 ?
H14A C14 H14C . . 109.5 ?
H14B C14 H14C . . 109.5 ?
N4 C15 C16 . . 108.9(4) ?
N4 C15 H15A . . 109.9 ?
C16 C15 H15A . . 109.9 ?
N4 C15 H15B . . 109.9 ?
C16 C15 H15B . . 109.9 ?
H15A C15 H15B . . 108.3 ?
N1 C16 C15 . . 109.5(4) ?
N1 C16 H16A . . 109.8 ?
C15 C16 H16A . . 109.8 ?
N1 C16 H16B . . 109.8 ?
C15 C16 H16B . . 109.8 ?
H16A C16 H16B . . 108.2 ?
O1 C17 O2 . . 121.7(4) ?
O1 C17 C18 . . 121.9(4) ?
O2 C17 C18 . . 116.4(4) ?
C17 C18 H18A . . 109.5 ?
C17 C18 H18B . . 109.5 ?
H18A C18 H18B . . 109.5 ?
C17 C18 H18C . . 109.5 ?
H18A C18 H18C . . 109.5 ?
H18B C18 H18C . . 109.5 ?

loop_
_geom_bond_atom_site_label_1
_geom_bond_atom_site_label_2
_geom_bond_site_symmetry_2
_geom_bond_distance
_geom_bond_publ_flag
Zn1 O1 . 2.003(3) ?
Zn1 N4 . 2.053(3) ?
Zn1 N2 . 2.063(4) ?
Zn1 N3 . 2.146(3) ?
Zn1 N1 . 2.163(3) ?
Zn2 O2 . 1.997(3) ?
Zn2 Br3 . 2.3772(8) ?
Zn2 Br2 . 2.4204(7) ?
Zn2 Br1 . 2.4236(7) ?
N1 C16 . 1.474(5) ?
N1 C1 . 1.497(5) ?
N1 H1 . 0.9100 ?
N2 C3 . 1.264(6) ?
N2 C7 . 1.479(5) ?
N3 C8 . 1.482(5) ?
N3 C9 . 1.501(5) ?
N3 H3 . 0.9100 ?
N4 C11 . 1.266(5) ?
N4 C15 . 1.476(5) ?
O1 C17 . 1.241(5) ?
O2 C17 . 1.272(5) ?
C1 C5 . 1.537(6) ?
C1 C6 . 1.538(6) ?
C1 C2 . 1.539(6) ?
C2 C3 . 1.512(7) ?
C2 H2A . 0.9700 ?
C2 H2B . 0.9700 ?
C3 C4 . 1.501(7) ?
C4 H4A . 0.9600 ?
C4 H4B . 0.9600 ?
C4 H4C . 0.9600 ?
C5 H5A . 0.9600 ?
C5 H5B . 0.9600 ?
C5 H5C . 0.9600 ?
C6 H6A . 0.9600 ?
C6 H6B . 0.9600 ?
C6 H6C . 0.9600 ?
C7 C8 . 1.502(6) ?
C7 H7A . 0.9700 ?
C7 H7B . 0.9700 ?
C8 H8A . 0.9700 ?
C8 H8B . 0.9700 ?
C9 C13 . 1.524(6) ?
C9 C14 . 1.543(6) ?
C9 C10 . 1.548(6) ?
C10 C11 . 1.508(6) ?
C10 H10A . 0.9700 ?
C10 H10B . 0.9700 ?
C11 C12 . 1.508(6) ?
C12 H12A . 0.9600 ?
C12 H12B . 0.9600 ?
C12 H12C . 0.9600 ?
C13 H13A . 0.9600 ?
C13 H13B . 0.9600 ?
C13 H13C . 0.9600 ?
C14 H14A . 0.9600 ?
C14 H14B . 0.9600 ?
C14 H14C . 0.9600 ?
C15 C16 . 1.507(6) ?
C15 H15A . 0.9700 ?
C15 H15B . 0.9700 ?
C16 H16A . 0.9700 ?
C16 H16B . 0.9700 ?
C17 C18 . 1.504(5) ?
C18 H18A . 0.9600 ?
C18 H18B . 0.9600 ?
C18 H18C . 0.9600 ?

loop_
_geom_hbond_atom_site_label_D
_geom_hbond_atom_site_label_H
_geom_hbond_atom_site_label_A
_geom_hbond_site_symmetry_A
_geom_hbond_distance_DH
_geom_hbond_distance_HA
_geom_hbond_distance_DA
_geom_hbond_angle_DHA
N3 H3 Br2 3_665 0.91 2.80 3.549(3) 140.0
N1 H1 Br1 1 0.91 2.74 3.641(3) 171.2
